data_1531395
loop_
_publ_author_name
'Hellmann, A.'
'Mewis, A.'

_publ_section_title
;
 Neue Erdalkalimetall-Phosphide und -Arsenide des Cobalts
;
_journal_name_full 'Zeitschrift fuer Anorganische und Allgemeine Chemie'
_journal_page_first 1357
_journal_page_last 1364
_journal_volume 627
_journal_year 2001
_chemical_formula_sum 'As7 Ca2 Co12'
_chemical_name_systematic 'Ca2 Co12 As7'
_space_group_IT_number 176
_symmetry_space_group_name_Hall '-P 6c'
_symmetry_space_group_name_H-M 'P 63/m'
_cell_angle_alpha 90
_cell_angle_beta 90
_cell_angle_gamma 120
_cell_formula_units_Z 1
_cell_length_a 9.428
_cell_length_b 9.428
_cell_length_c 3.728
_cell_volume 286.976
_citation_journal_id_ASTM ZAACAB
_cod_data_source_file Hellmann_ZAACAB_2001_6.cif
_cod_data_source_block As7Ca2Co12
_cod_original_cell_volume 286.9761
_cod_database_code 1531395

loop_
_symmetry_equiv_pos_as_xyz
x,y,z
x-y,x,z+1/2
-y,x-y,z
-x,-y,z+1/2
-x+y,-x,z
y,-x+y,z+1/2
-x,-y,-z
-x+y,-x,-z-1/2
y,-x+y,-z
x,y,-z-1/2
x-y,x,-z
-y,x-y,-z-1/2

loop_
_atom_site_label
_atom_site_type_symbol
_atom_site_fract_x
_atom_site_fract_y
_atom_site_fract_z
_atom_site_occupancy
_atom_site_U_iso_or_equiv
As2 As 0 0 0.25 0.5 0.0
Co1 Co 0.0519 0.4319 0.25 1 0.0
Ca1 Ca 0.6667 0.3333 0.25 1 0.0
Co2 Co 0.2216 0.1235 0.25 0.46 0.0
As1 As 0.2911 0.408 0.25 1 0.0
Co3 Co 0.2746 0.1546 0.25 0.54 0.0
